data_7228404
loop_
_publ_author_name
'Trzebiatowska, Monika'
'Zarychta, Bartosz'
'Pikul, Adam'
'maczka, miroslaw'
'Peksa, Paula'
'Poprawski, Ryszard'

_publ_section_title
;
 Polar metal-formate frameworks templated with 1,2-diaminoethane-water
 assemblies showing ferromagnetic and ferroelectric properties
;
_journal_name_full 'Phys. Chem. Chem. Phys.'
_journal_paper_doi 10.1039/C7CP02301D
_journal_year 2017
_chemical_formula_sum 'C8 H18 N2 O13 Zn2'
_chemical_formula_weight 480.98
_chemical_name_systematic
;
 ?
;
_space_group_crystal_system trigonal
_space_group_IT_number 146
_space_group_name_Hall 'R 3'
_space_group_name_H-M_alt 'R 3 :H'
_symmetry_space_group_name_Hall 'R 3'
_symmetry_space_group_name_H-M 'R 3 :H'
_atom_sites_solution_hydrogens mixed
_audit_creation_method SHELXL-2013
_audit_update_record
;
2017-03-13 deposited with the CCDC.
2017-06-06 downloaded from the CCDC.
;
_cell_angle_alpha 90
_cell_angle_beta 90
_cell_angle_gamma 120
_cell_formula_units_Z 9
_cell_length_a 13.9580(2)
_cell_length_b 13.9580(2)
_cell_length_c 22.4646(4)
_cell_measurement_reflns_used 13340
_cell_measurement_temperature 295
_cell_measurement_theta_max 25.990
_cell_measurement_theta_min 2.919
_cell_volume 3790.32(10)
_computing_cell_refinement 'CrysAlis RED (Oxford Diffraction, 2007)'
_computing_data_collection 'CrysAlis CCD (Oxford Diffraction, 2007)'
_computing_data_reduction 'CrysAlis RED (Oxford Diffraction, 2007)'
_computing_molecular_graphics 'SHELXTL (Sheldrick, 2008)'
_computing_structure_refinement 'SHELXL-2013 (Sheldrick, 2013)'
_computing_structure_solution 'SHELXS-2013 (Sheldrick, 2013)'
_diffrn_ambient_temperature 295
_diffrn_detector_area_resol_mean 10.4508
_diffrn_measured_fraction_theta_full 0.992
_diffrn_measured_fraction_theta_max 0.993
_diffrn_measurement_device '4-circle kappa geometry goniometer'
_diffrn_measurement_device_type 'Oxford Diffraction Xcalibur System'
_diffrn_measurement_method \w--scan
_diffrn_radiation_monochromator graphite
_diffrn_radiation_source 'Enhance (Mo) X-ray Source'
_diffrn_radiation_type MoK\a
_diffrn_radiation_wavelength 0.71073
_diffrn_reflns_av_R_equivalents 0.0355
_diffrn_reflns_av_unetI/netI 0.0300
_diffrn_reflns_Laue_measured_fraction_full 0.992
_diffrn_reflns_Laue_measured_fraction_max 0.993
_diffrn_reflns_limit_h_max 17
_diffrn_reflns_limit_h_min -17
_diffrn_reflns_limit_k_max 17
_diffrn_reflns_limit_k_min -17
_diffrn_reflns_limit_l_max 18
_diffrn_reflns_limit_l_min -27
_diffrn_reflns_number 13340
_diffrn_reflns_point_group_measured_fraction_full 0.853
_diffrn_reflns_point_group_measured_fraction_max 0.848
_diffrn_reflns_theta_full 25.242
_diffrn_reflns_theta_max 25.990
_diffrn_reflns_theta_min 2.919
_diffrn_standards_decay_% 0
_diffrn_standards_interval_count 0
_diffrn_standards_interval_time 0
_diffrn_standards_number 0
_exptl_absorpt_coefficient_mu 2.917
_exptl_absorpt_correction_T_max 1.00000
_exptl_absorpt_correction_T_min 0.92181
_exptl_absorpt_correction_type multi-scan
_exptl_absorpt_process_details
;
CrysAlisPro 1.171.38.34a (Rigaku Oxford Diffraction, 2015)
Empirical absorption correction using spherical harmonics,
 implemented in SCALE3 ABSPACK scaling algorithm.
;
_exptl_crystal_colour colourless
_exptl_crystal_density_diffrn 1.896
_exptl_crystal_density_meas ?
_exptl_crystal_description block
_exptl_crystal_F_000 2196
_exptl_crystal_size_max 0.5
_exptl_crystal_size_mid 0.25
_exptl_crystal_size_min 0.2
_refine_diff_density_max 0.714
_refine_diff_density_min -0.887
_refine_diff_density_rms 0.137
_refine_ls_abs_structure_details
;
 Flack x determined using 1118 quotients [(I+)-(I-)]/[(I+)+(I-)]
 (Parsons and Flack (2004), Acta Cryst. A60, s61).
;
_refine_ls_abs_structure_Flack 0.089(11)
_refine_ls_extinction_coef 0.0038(2)
_refine_ls_extinction_expression Fc^*^=kFc[1+0.001xFc^2^\l^3^/sin(2\q)]^-1/4^
_refine_ls_extinction_method SHELXL
_refine_ls_goodness_of_fit_ref 1.259
_refine_ls_hydrogen_treatment mixed
_refine_ls_matrix_type full
_refine_ls_number_parameters 285
_refine_ls_number_reflns 2817
_refine_ls_number_restraints 167
_refine_ls_restrained_S_all 1.967
_refine_ls_R_factor_all 0.0518
_refine_ls_R_factor_gt 0.0511
_refine_ls_shift/su_max 0.000
_refine_ls_shift/su_mean 0.000
_refine_ls_structure_factor_coef Fsqd
_refine_ls_weighting_details 'w=1/[\s^2^(Fo^2^)+88.5486P] where P=(Fo^2^+2Fc^2^)/3'
_refine_ls_weighting_scheme calc
_refine_ls_wR_factor_gt 0.1124
_refine_ls_wR_factor_ref 0.1127
_reflns_Friedel_coverage 0.709
_reflns_Friedel_fraction_full 0.714
_reflns_Friedel_fraction_max 0.704
_reflns_number_gt 2781
_reflns_number_total 2817
_reflns_threshold_expression 'I > 2\s(I)'
_cod_data_source_file c7cp02301d2.cif
_cod_data_source_block 5_Zn_eda
_cod_depositor_comments
;
The following automatic conversions were performed:

'_exptl_crystal_density_meas' value 'not measured' was changed to '?'
- the value is perceived as not measured.

Automatic conversion script
Id: cif_fix_values 4973 2017-02-22 13:04:09Z antanas 
;
_cod_original_cell_volume 3790.32(13)
_cod_database_code 7228404
_shelx_space_group_comment
;
The symmetry employed for this shelxl refinement is uniquely defined
by the following loop, which should always be used as a source of
symmetry information in preference to the above space-group names.
They are only intended as comments.
;
_oxdiff_exptl_absorpt_empirical_full_min 0.922
_oxdiff_exptl_absorpt_empirical_full_max 1.199
_oxdiff_exptl_absorpt_empirical_details
;
Empirical correction (ABSPACK) includes:
- Absorption correction using spherical harmonics
- Frame scaling
;
_shelxl_version_number 2013-4

loop_
_space_group_symop_operation_xyz
'x, y, z'
'-y, x-y, z'
'-x+y, -x, z'
'x+2/3, y+1/3, z+1/3'
'-y+2/3, x-y+1/3, z+1/3'
'-x+y+2/3, -x+1/3, z+1/3'
'x+1/3, y+2/3, z+2/3'
'-y+1/3, x-y+2/3, z+2/3'
'-x+y+1/3, -x+2/3, z+2/3'

loop_
_atom_site_label
_atom_site_type_symbol
_atom_site_fract_x
_atom_site_fract_y
_atom_site_fract_z
_atom_site_U_iso_or_equiv
_atom_site_adp_type
_atom_site_occupancy
_atom_site_site_symmetry_order
_atom_site_calc_flag
_atom_site_refinement_flags_posn
_atom_site_refinement_flags_adp
_atom_site_refinement_flags_occupancy
_atom_site_disorder_assembly
_atom_site_disorder_group
Zn0 Zn -0.00883(12) 0.3324(2) -0.00038(7) 0.0150(4) Uani 1 1 d . . . . .
Zn1 Zn 0.3333 0.6667 0.15700(12) 0.0151(7) Uani 1 3 d S T P . .
Zn2 Zn 0.0000 0.0000 0.1654(2) 0.0163(5) Uani 1 3 d S T P . .
Zn3 Zn -0.3333 0.3333 0.17573(12) 0.0150(7) Uani 1 3 d S T P . .
O1 O 0.0603(7) 0.4818(7) 0.0466(4) 0.0221(19) Uani 1 1 d . . . . .
O2 O 0.1885(7) 0.6061(7) 0.1065(5) 0.026(2) Uani 1 1 d . . . . .
O3 O 0.0693(8) 0.2688(8) 0.0544(5) 0.035(2) Uani 1 1 d . . . . .
O4 O 0.0751(8) 0.1449(7) 0.1127(6) 0.035(3) Uani 1 1 d . . . . .
O5 O -0.1500(8) 0.2590(8) 0.0552(5) 0.044(3) Uani 1 1 d . . . . .
O6 O -0.2630(7) 0.2610(7) 0.1231(5) 0.028(2) Uani 1 1 d . . . . .
O7 O -0.0894(7) 0.1844(7) -0.0481(4) 0.0215(19) Uani 1 1 d . . . . .
O8 O -0.0858(7) 0.0586(7) -0.1061(5) 0.024(2) Uani 1 1 d . . . . .
O9 O -0.0820(9) 0.4046(9) -0.0532(5) 0.040(3) Uani 1 1 d . U . . .
O10 O -0.1916(7) 0.4061(7) -0.1223(5) 0.026(2) Uani 1 1 d . . . . .
O11 O 0.1267(8) 0.3955(8) -0.0587(5) 0.033(2) Uani 1 1 d . . . . .
O12 O 0.2586(7) 0.5215(7) -0.1171(5) 0.029(2) Uani 1 1 d . . . . .
C1 C 0.1445(10) 0.5184(11) 0.0778(7) 0.029(3) Uani 1 1 d . . . . .
H1 H 0.1785 0.4757 0.0799 0.035 Uiso 1 1 calc R U . . .
C2 C 0.0260(10) 0.1793(11) 0.0791(6) 0.027(3) Uani 1 1 d . . . . .
H2 H -0.0493 0.1324 0.0729 0.033 Uiso 1 1 calc R U . . .
C3 C -0.1822(9) 0.3059(9) 0.0895(7) 0.025(3) Uani 1 1 d . . . . .
H3 H -0.1416 0.3827 0.0901 0.030 Uiso 1 1 calc R U . . .
C4 C -0.0436(10) 0.1447(10) -0.0774(7) 0.028(3) Uani 1 1 d . . . . .
H4 H 0.0333 0.1852 -0.0778 0.034 Uiso 1 1 calc R U . . .
C5 C -0.1538(9) 0.3608(9) -0.0916(6) 0.019(3) Uani 1 1 d . . . . .
H5 H -0.1821 0.2856 -0.0979 0.023 Uiso 1 1 calc R U . . .
C6 C 0.1778(11) 0.4878(11) -0.0808(7) 0.028(3) Uani 1 1 d . . . . .
H6 H 0.1557 0.5382 -0.0700 0.033 Uiso 1 1 calc R U . . .
N21A N -0.0714(16) 0.6005(16) -0.0185(10) 0.025(4) Uani 0.62 1 d . U P A 1
H21A H -0.0529 0.6174 0.0195 0.037 Uiso 0.62 1 calc R U P A 1
H21B H -0.0861 0.5316 -0.0254 0.037 Uiso 0.62 1 calc R U P A 1
H21C H -0.1309 0.6058 -0.0267 0.037 Uiso 0.62 1 calc R U P A 1
N22A N 0.0748(15) 0.7369(15) -0.1612(9) 0.031(4) Uani 0.62 1 d . U P A 1
H22A H 0.0568 0.7206 -0.1994 0.046 Uiso 0.62 1 calc R U P A 1
H22B H 0.1394 0.7409 -0.1542 0.046 Uiso 0.62 1 calc R U P A 1
H22C H 0.0801 0.8018 -0.1529 0.046 Uiso 0.62 1 calc R U P A 1
C21A C 0.0223(19) 0.6786(19) -0.0572(11) 0.028(4) Uani 0.62 1 d . U P A 1
H21D H 0.0872 0.6724 -0.0488 0.034 Uiso 0.62 1 calc R U P A 1
H21E H 0.0403 0.7540 -0.0489 0.034 Uiso 0.62 1 calc R U P A 1
C22A C -0.0105(17) 0.6510(19) -0.1239(12) 0.029(4) Uani 0.62 1 d . U P A 1
H22D H -0.0182 0.5798 -0.1336 0.035 Uiso 0.62 1 calc R U P A 1
H22E H -0.0810 0.6470 -0.1310 0.035 Uiso 0.62 1 calc R U P A 1
OWA O 0.0637(13) 0.7008(13) 0.0803(8) 0.029(3) Uani 0.62 1 d D U P B 1
HW1A H 0.111(13) 0.685(16) 0.092(8) 0.035 Uiso 0.62 1 d D U P C 1
HW2A H 0.057(17) 0.737(17) 0.108(6) 0.035 Uiso 0.62 1 d D U P D 1
N21B N -0.063(2) 0.599(2) 0.0151(14) 0.016(4) Uani 0.38 1 d . U P E 2
H21F H -0.0406 0.6229 -0.0217 0.024 Uiso 0.38 1 calc R U P E 2
H21G H -0.1318 0.5862 0.0200 0.024 Uiso 0.38 1 calc R U P E 2
H21H H -0.0621 0.5363 0.0210 0.024 Uiso 0.38 1 calc R U P E 2
N22B N 0.076(3) 0.746(3) 0.1569(15) 0.036(6) Uani 0.38 1 d . U P E 2
H22F H 0.0595 0.7290 0.1951 0.055 Uiso 0.38 1 calc R U P E 2
H22G H 0.0809 0.8109 0.1493 0.055 Uiso 0.38 1 calc R U P E 2
H22H H 0.1403 0.7500 0.1487 0.055 Uiso 0.38 1 calc R U P E 2
C21B C 0.014(3) 0.686(3) 0.0599(17) 0.026(5) Uani 0.38 1 d . U P E 2
H21I H 0.0884 0.7008 0.0524 0.031 Uiso 0.38 1 calc R U P E 2
H21J H 0.0132 0.7541 0.0515 0.031 Uiso 0.38 1 calc R U P E 2
C22B C -0.008(3) 0.663(3) 0.1211(18) 0.026(5) Uani 0.38 1 d . U P E 2
H22I H -0.0142 0.5923 0.1299 0.031 Uiso 0.38 1 calc R U P E 2
H22J H -0.0784 0.6579 0.1307 0.031 Uiso 0.38 1 calc R U P E 2
OWB O 0.036(2) 0.732(2) -0.0816(12) 0.026(4) Uani 0.38 1 d D U P F 2
HW1B H 0.01(3) 0.74(3) -0.112(9) 0.031 Uiso 0.38 1 d D U P G 2
HW2B H 0.104(7) 0.76(3) -0.074(18) 0.031 Uiso 0.38 1 d D U P H 2

loop_
_atom_site_aniso_label
_atom_site_aniso_U_11
_atom_site_aniso_U_22
_atom_site_aniso_U_33
_atom_site_aniso_U_23
_atom_site_aniso_U_13
_atom_site_aniso_U_12
Zn0 0.0137(7) 0.0167(6) 0.0150(7) -0.0032(5) -0.0016(7) 0.0078(6)
Zn1 0.0156(7) 0.0156(7) 0.0141(18) 0.000 0.000 0.0078(4)
Zn2 0.0137(7) 0.0137(7) 0.0214(12) 0.000 0.000 0.0069(3)
Zn3 0.0148(7) 0.0148(7) 0.0156(17) 0.000 0.000 0.0074(4)
O1 0.016(4) 0.028(5) 0.018(5) -0.003(4) -0.007(3) 0.009(3)
O2 0.028(4) 0.020(4) 0.030(6) -0.012(4) -0.010(4) 0.012(4)
O3 0.030(5) 0.024(5) 0.042(7) 0.012(4) -0.006(5) 0.007(4)
O4 0.034(5) 0.021(4) 0.041(8) 0.012(4) -0.008(5) 0.008(4)
O5 0.024(5) 0.040(6) 0.050(8) -0.021(5) 0.025(5) 0.003(4)
O6 0.026(4) 0.022(4) 0.037(7) 0.003(4) 0.018(4) 0.014(4)
O7 0.021(4) 0.024(4) 0.026(5) 0.001(4) 0.006(4) 0.016(4)
O8 0.024(4) 0.019(4) 0.024(6) -0.006(4) 0.000(4) 0.009(3)
O9 0.055(6) 0.041(6) 0.048(7) -0.018(5) -0.037(5) 0.041(5)
O10 0.026(4) 0.023(4) 0.028(6) 0.005(4) -0.009(4) 0.012(4)
O11 0.035(5) 0.023(5) 0.038(6) 0.013(4) 0.024(5) 0.014(4)
O12 0.031(5) 0.020(4) 0.032(7) 0.007(4) 0.015(4) 0.009(4)
C1 0.024(6) 0.026(7) 0.036(8) -0.021(6) -0.014(6) 0.012(5)
C2 0.021(6) 0.029(7) 0.027(8) 0.008(6) 0.000(6) 0.010(6)
C3 0.014(5) 0.016(6) 0.043(8) 0.010(6) 0.015(5) 0.006(5)
C4 0.025(6) 0.023(6) 0.033(8) -0.015(6) -0.006(6) 0.009(5)
C5 0.017(6) 0.018(6) 0.026(7) 0.006(5) -0.001(5) 0.010(5)
C6 0.031(7) 0.025(7) 0.032(8) 0.013(6) 0.017(6) 0.017(5)
N21A 0.020(7) 0.029(8) 0.029(9) -0.003(8) 0.002(7) 0.014(6)
N22A 0.028(8) 0.033(8) 0.027(8) 0.001(7) -0.004(7) 0.012(7)
C21A 0.025(6) 0.030(7) 0.029(7) -0.007(6) 0.006(6) 0.012(6)
C22A 0.025(6) 0.035(7) 0.028(7) 0.001(6) 0.001(6) 0.016(6)
OWA 0.032(7) 0.028(6) 0.030(7) 0.000(5) -0.007(6) 0.018(5)
N21B 0.015(9) 0.020(9) 0.024(10) 0.009(9) 0.010(9) 0.016(7)
N22B 0.045(12) 0.026(11) 0.029(11) 0.001(10) -0.004(10) 0.011(10)
C21B 0.028(8) 0.028(8) 0.025(8) 0.000(7) 0.005(7) 0.016(7)
C22B 0.027(8) 0.030(8) 0.027(8) 0.002(7) -0.004(7) 0.020(6)
OWB 0.027(7) 0.026(8) 0.031(9) 0.000(7) 0.002(7) 0.018(7)

loop_
_atom_type_symbol
_atom_type_description
_atom_type_scat_dispersion_real
_atom_type_scat_dispersion_imag
_atom_type_scat_source
C C 0.0033 0.0016 'International Tables Vol C Tables 4.2.6.8 and 6.1.1.4'
H H 0.0000 0.0000 'International Tables Vol C Tables 4.2.6.8 and 6.1.1.4'
N N 0.0061 0.0033 'International Tables Vol C Tables 4.2.6.8 and 6.1.1.4'
O O 0.0106 0.0060 'International Tables Vol C Tables 4.2.6.8 and 6.1.1.4'
Zn Zn 0.2839 1.4301 'International Tables Vol C Tables 4.2.6.8 and 6.1.1.4'

loop_
_geom_angle_atom_site_label_1
_geom_angle_atom_site_label_2
_geom_angle_atom_site_label_3
_geom_angle
_geom_angle_site_symmetry_1
_geom_angle_site_symmetry_3
O7 Zn0 O1 175.3(3) . .
O7 Zn0 O11 91.2(4) . .
O1 Zn0 O11 91.6(4) . .
O7 Zn0 O3 91.1(4) . .
O1 Zn0 O3 92.7(4) . .
O11 Zn0 O3 89.6(4) . .
O7 Zn0 O5 85.0(3) . .
O1 Zn0 O5 92.2(4) . .
O11 Zn0 O5 176.2(4) . .
O3 Zn0 O5 90.3(5) . .
O7 Zn0 O9 91.9(4) . .
O1 Zn0 O9 84.3(4) . .
O11 Zn0 O9 89.9(4) . .
O3 Zn0 O9 177.0(4) . .
O5 Zn0 O9 90.4(4) . .
O2 Zn1 O2 93.4(4) . 3_565
O2 Zn1 O2 93.4(4) . 2_665
O2 Zn1 O2 93.4(4) 3_565 2_665
O2 Zn1 O10 174.2(3) . 4
O2 Zn1 O10 84.7(4) 3_565 4
O2 Zn1 O10 92.2(4) 2_665 4
O2 Zn1 O10 92.2(4) . 6_455
O2 Zn1 O10 174.2(3) 3_565 6_455
O2 Zn1 O10 84.7(4) 2_665 6_455
O10 Zn1 O10 89.9(4) 4 6_455
O2 Zn1 O10 84.7(4) . 5_565
O2 Zn1 O10 92.2(4) 3_565 5_565
O2 Zn1 O10 174.2(3) 2_665 5_565
O10 Zn1 O10 89.9(4) 4 5_565
O10 Zn1 O10 89.9(4) 6_455 5_565
O12 Zn2 O12 93.1(4) 5 4_445
O12 Zn2 O12 93.1(4) 5 6_455
O12 Zn2 O12 93.1(4) 4_445 6_455
O12 Zn2 O4 179.0(5) 5 2
O12 Zn2 O4 87.7(4) 4_445 2
O12 Zn2 O4 87.5(3) 6_455 2
O12 Zn2 O4 87.5(3) 5 .
O12 Zn2 O4 179.0(5) 4_445 .
O12 Zn2 O4 87.7(4) 6_455 .
O4 Zn2 O4 91.7(5) 2 .
O12 Zn2 O4 87.7(4) 5 3
O12 Zn2 O4 87.5(3) 4_445 3
O12 Zn2 O4 179.0(5) 6_455 3
O4 Zn2 O4 91.7(5) 2 3
O4 Zn2 O4 91.7(5) . 3
O6 Zn3 O6 91.2(4) 3_455 2_565
O6 Zn3 O6 91.2(4) 3_455 .
O6 Zn3 O6 91.2(4) 2_565 .
O6 Zn3 O8 174.4(3) 3_455 6_455
O6 Zn3 O8 84.3(4) 2_565 6_455
O6 Zn3 O8 92.2(4) . 6_455
O6 Zn3 O8 92.2(4) 3_455 5_455
O6 Zn3 O8 174.4(3) 2_565 5_455
O6 Zn3 O8 84.3(4) . 5_455
O8 Zn3 O8 92.6(4) 6_455 5_455
O6 Zn3 O8 84.3(4) 3_455 4_455
O6 Zn3 O8 92.2(4) 2_565 4_455
O6 Zn3 O8 174.4(3) . 4_455
O8 Zn3 O8 92.6(4) 6_455 4_455
O8 Zn3 O8 92.6(4) 5_455 4_455
C1 O1 Zn0 124.5(8) . .
C1 O2 Zn1 125.6(8) . .
C2 O3 Zn0 127.0(9) . .
C2 O4 Zn2 126.4(8) . .
C3 O5 Zn0 127.7(8) . .
C3 O6 Zn3 129.1(8) . .
C4 O7 Zn0 125.3(8) . .
C4 O8 Zn3 125.7(8) . 7_544
C5 O9 Zn0 128.6(8) . .
C5 O10 Zn1 128.5(8) . 7_444
C6 O11 Zn0 128.5(9) . .
C6 O12 Zn2 128.8(8) . 7_554
O1 C1 O2 126.9(12) . .
O3 C2 O4 125.2(12) . .
O5 C3 O6 126.6(11) . .
O8 C4 O7 128.5(12) . .
O10 C5 O9 126.6(11) . .
O11 C6 O12 126.1(12) . .
N21A C21A C22A 109.7(19) . .
N22A C22A C21A 109.4(17) . .
C22B C21B N21B 118(3) . .
C21B C22B N22B 112(3) . .

loop_
_geom_bond_atom_site_label_1
_geom_bond_atom_site_label_2
_geom_bond_distance
_geom_bond_site_symmetry_2
Zn0 O7 2.087(9) .
Zn0 O1 2.093(9) .
Zn0 O11 2.100(9) .
Zn0 O3 2.112(9) .
Zn0 O5 2.115(9) .
Zn0 O9 2.119(9) .
Zn1 O2 2.093(9) .
Zn1 O2 2.093(9) 3_565
Zn1 O2 2.093(9) 2_665
Zn1 O10 2.099(9) 4
Zn1 O10 2.099(9) 6_455
Zn1 O10 2.099(9) 5_565
Zn2 O12 2.093(9) 5
Zn2 O12 2.093(9) 4_445
Zn2 O12 2.093(9) 6_455
Zn2 O4 2.115(9) 2
Zn2 O4 2.115(9) .
Zn2 O4 2.115(9) 3
Zn3 O6 2.090(9) 3_455
Zn3 O6 2.090(9) 2_565
Zn3 O6 2.091(9) .
Zn3 O8 2.102(9) 6_455
Zn3 O8 2.102(9) 5_455
Zn3 O8 2.102(9) 4_455
O1 C1 1.238(15) .
O2 C1 1.241(15) .
O3 C2 1.217(16) .
O4 C2 1.264(17) .
O5 C3 1.230(15) .
O6 C3 1.237(15) .
O7 C4 1.227(15) .
O8 C4 1.225(15) .
O8 Zn3 2.102(9) 7_544
O9 C5 1.229(15) .
O10 C5 1.221(14) .
O10 Zn1 2.099(9) 7_444
O11 C6 1.223(15) .
O12 C6 1.276(16) .
O12 Zn2 2.093(9) 7_554
N21A C21A 1.49(3) .
N22A C22A 1.46(3) .
C21A C22A 1.56(3) .
N21B C21B 1.53(5) .
N22B C22B 1.42(5) .
C21B C22B 1.41(5) .

loop_
_geom_hbond_atom_site_label_D
_geom_hbond_atom_site_label_H
_geom_hbond_atom_site_label_A
_geom_hbond_distance_DH
_geom_hbond_distance_HA
_geom_hbond_distance_DA
_geom_hbond_angle_DHA
_geom_hbond_site_symmetry_A
C1 H1 O3 0.93 2.57 3.140(15) 120.3 .
C2 H2 O4 0.93 2.60 3.170(16) 119.8 2
C3 H3 O1 0.93 2.63 3.178(14) 118.4 .
C4 H4 O8 0.93 2.62 3.183(15) 119.2 3
C4 H4 O11 0.93 2.58 3.124(15) 117.6 .
C5 H5 O7 0.93 2.60 3.168(14) 120.1 .
N21A H21A OWA 0.89 1.99 2.79(3) 148.9 .
N21A H21B O9 0.89 1.91 2.77(2) 164.2 .
N21A H21C O5 0.89 2.50 3.05(2) 120.1 2_565
N21A H21C O7 0.89 2.21 2.96(2) 142.6 2_565
N22A H22A OWA 0.89 1.90 2.67(3) 143.8 9_454
N22A H22B O12 0.89 1.91 2.78(2) 164.2 3_565
N22A H22C O6 0.89 2.24 2.91(2) 132.1 7_554
N22A H22C O8 0.89 2.62 3.29(2) 132.7 2_565
C21A H21D O11 0.97 2.69 3.14(3) 109.0 3_565
C21A H21D O12 0.97 2.63 3.30(2) 126.5 3_565
C22A H22D O10 0.97 2.44 3.07(2) 122.8 .
OWA HW1A O2 0.840(14) 1.91(6) 2.726(18) 162(17) .
OWA HW2A N22A 0.840(14) 2.1(2) 2.67(3) 125(20) 5_565
N21B H21F OWB 0.89 1.91 2.74(4) 155.4 .
N21B H21H O1 0.89 2.26 2.99(3) 138.9 .
N21B H21H O9 0.89 2.39 3.01(3) 126.6 .
N22B H22H O2 0.89 2.60 3.26(4) 132.1 .

loop_
_geom_torsion_atom_site_label_1
_geom_torsion_atom_site_label_2
_geom_torsion_atom_site_label_3
_geom_torsion_atom_site_label_4
_geom_torsion
_geom_torsion_site_symmetry_1
Zn0 O1 C1 O2 -179.9(11) .
Zn1 O2 C1 O1 -178.4(11) .
Zn0 O3 C2 O4 -178.4(11) .
Zn2 O4 C2 O3 171.3(11) .
Zn0 O5 C3 O6 -177.4(11) .
Zn3 O6 C3 O5 -172.8(11) .
Zn3 O8 C4 O7 177.6(11) 7_544
Zn0 O7 C4 O8 179.8(11) .
Zn1 O10 C5 O9 -167.0(11) 7_444
Zn0 O9 C5 O10 -177.8(10) .
Zn0 O11 C6 O12 -178.5(11) .
Zn2 O12 C6 O11 168.6(11) 7_554
N21A C21A C22A N22A 172.0(17) .
N21B C21B C22B N22B 174(3) .
